data_4504980
loop_
_publ_author_name
'Kong, Deyuan'
'McBee, Jennifer L.'
'Clearfield, Abraham'

_publ_section_title
;
 Crystal Engineered Acid--Base Complexes with 2D and 3D Hydrogen
 Bonding Systems Using a Bisphosphonic Acid as the Building Block
;
_journal_coden_ASTM CGDEFU
_journal_issue 2
_journal_name_full 'Crystal Growth & Design'
_journal_page_first 643
_journal_page_last 649
_journal_paper_doi 10.1021/cg0497243
_journal_volume 5
_journal_year 2005
_chemical_formula_sum 'C2 H11 N O7 P2'
_chemical_formula_weight 223.06
_space_group_IT_number 19
_symmetry_space_group_name_Hall 'P 2ac 2ab'
_symmetry_space_group_name_H-M 'P 21 21 21'
_atom_sites_solution_hydrogens geom
_atom_sites_solution_primary direct
_atom_sites_solution_secondary difmap
_audit_creation_method SHELXL-97
_cell_angle_alpha 90.00
_cell_angle_beta 90.00
_cell_angle_gamma 90.00
_cell_formula_units_Z 4
_cell_length_a 7.4589(15)
_cell_length_b 8.1654(16)
_cell_length_c 13.538(3)
_cell_measurement_temperature 293(2)
_cell_volume 824.5(3)
_computing_structure_refinement 'SHELXL-97 (Sheldrick, 1997)'
_computing_structure_solution 'SHELXS-97 (Sheldrick, 1990)'
_diffrn_ambient_temperature 293(2)
_diffrn_measured_fraction_theta_full 0.972
_diffrn_measured_fraction_theta_max 0.972
_diffrn_radiation_monochromator graphite
_diffrn_radiation_source 'fine-focus sealed tube'
_diffrn_radiation_type MoK\a
_diffrn_radiation_wavelength 0.71073
_diffrn_reflns_av_R_equivalents 0.0178
_diffrn_reflns_av_sigmaI/netI 0.0224
_diffrn_reflns_limit_h_max 9
_diffrn_reflns_limit_h_min -8
_diffrn_reflns_limit_k_max 9
_diffrn_reflns_limit_k_min -10
_diffrn_reflns_limit_l_max 17
_diffrn_reflns_limit_l_min -17
_diffrn_reflns_number 4820
_diffrn_reflns_theta_full 27.53
_diffrn_reflns_theta_max 27.53
_diffrn_reflns_theta_min 2.91
_exptl_absorpt_coefficient_mu 0.532
_exptl_absorpt_correction_T_max 0.9244
_exptl_absorpt_correction_T_min 0.7103
_exptl_crystal_density_diffrn 1.797
_exptl_crystal_density_method 'not measured'
_exptl_crystal_F_000 464
_exptl_crystal_size_max 0.69
_exptl_crystal_size_mid 0.56
_exptl_crystal_size_min 0.15
_refine_diff_density_max 0.600
_refine_diff_density_min -0.577
_refine_diff_density_rms 0.115
_refine_ls_abs_structure_details 'Flack H D (1983), Acta Cryst. A39, 876-881'
_refine_ls_abs_structure_Flack 0.00(11)
_refine_ls_extinction_coef 0.162(9)
_refine_ls_extinction_expression Fc^*^=kFc[1+0.001xFc^2^\l^3^/sin(2\q)]^-1/4^
_refine_ls_extinction_method SHELXL
_refine_ls_goodness_of_fit_ref 1.141
_refine_ls_hydrogen_treatment mixed
_refine_ls_matrix_type full
_refine_ls_number_parameters 130
_refine_ls_number_reflns 1805
_refine_ls_number_restraints 0
_refine_ls_restrained_S_all 1.141
_refine_ls_R_factor_all 0.0317
_refine_ls_R_factor_gt 0.0317
_refine_ls_shift/su_max 0.009
_refine_ls_shift/su_mean 0.000
_refine_ls_structure_factor_coef Fsqd
_refine_ls_weighting_details 'calc w=1/[\s^2^(Fo^2^)+(0.0521P)^2^+0.5583P] where P=(Fo^2^+2Fc^2^)/3'
_refine_ls_weighting_scheme calc
_refine_ls_wR_factor_gt 0.0847
_refine_ls_wR_factor_ref 0.0848
_reflns_number_gt 1803
_reflns_number_total 1805
_reflns_threshold_expression >2sigma(I)
_cod_data_source_file cg0497243si20040805_031606.cif
_cod_data_source_block sol1
_cod_original_cell_volume 824.6(3)
_cod_database_code 4504980

loop_
_symmetry_equiv_pos_as_xyz
'x, y, z'
'-x+1/2, -y, z+1/2'
'-x, y+1/2, -z+1/2'
'x+1/2, -y+1/2, -z'

loop_
_atom_site_label
_atom_site_type_symbol
_atom_site_fract_x
_atom_site_fract_y
_atom_site_fract_z
_atom_site_U_iso_or_equiv
_atom_site_adp_type
_atom_site_occupancy
_atom_site_symmetry_multiplicity
_atom_site_calc_flag
_atom_site_refinement_flags
N1 N 0.7102(3) 0.1922(2) 0.28893(14) 0.0096(4) Uani 1 1 d .
H1F H 0.659(5) 0.244(4) 0.241(2) 0.023(8) Uiso 1 1 d .
P1 P 0.89529(7) 0.02020(7) 0.14389(4) 0.00897(16) Uani 1 1 d .
P2 P 0.37675(7) 0.06795(7) 0.34081(4) 0.00874(17) Uani 1 1 d .
H2A H 1.1280 0.1325 0.1786 0.013 Uiso 1 1 d R
O1 O 0.7643(2) 0.05696(19) 0.06328(11) 0.0123(3) Uani 1 1 d .
O1W O 0.9067(3) 0.3505(2) 0.96776(13) 0.0222(4) Uani 1 1 d .
H1WA H 0.872(4) 0.245(4) 1.003(2) 0.011(6) Uiso 1 1 d .
O2 O 1.0355(2) 0.16360(19) 0.14719(11) 0.0120(3) Uani 1 1 d .
O3 O 0.9848(2) -0.14585(18) 0.13983(11) 0.0120(3) Uani 1 1 d .
O4 O 0.2296(2) 0.12797(19) 0.41635(12) 0.0126(3) Uani 1 1 d .
H4A H 0.1671 0.2025 0.3892 0.019 Uiso 1 1 d R
O5 O 0.3263(2) 0.1147(2) 0.23632(11) 0.0131(3) Uani 1 1 d .
O6 O 0.4122(2) -0.10894(18) 0.35980(11) 0.0119(3) Uani 1 1 d .
C1 C 0.7852(3) 0.0268(2) 0.26408(15) 0.0116(4) Uani 1 1 d .
H1C H 0.6887 -0.0529 0.2649 0.014 Uiso 1 1 calc R
H1D H 0.8708 -0.0045 0.3146 0.014 Uiso 1 1 calc R
C2 C 0.5751(3) 0.1892(3) 0.37100(15) 0.0111(4) Uani 1 1 d .
H2C H 0.6327 0.1306 0.4237 0.013 Uiso 1 1 d R
H2B H 0.5485 0.2953 0.3978 0.013 Uiso 1 1 d R
H1WC H 0.836(4) 0.438(4) 1.008(2) 0.012(7) Uiso 1 1 d .
H1WB H 1.047(7) 0.367(6) 0.977(3) 0.064(14) Uiso 1 1 d .
H1E H 0.812(4) 0.263(4) 0.309(2) 0.012(7) Uiso 1 1 d .

loop_
_atom_site_aniso_label
_atom_site_aniso_U_11
_atom_site_aniso_U_22
_atom_site_aniso_U_33
_atom_site_aniso_U_23
_atom_site_aniso_U_13
_atom_site_aniso_U_12
N1 0.0102(8) 0.0096(8) 0.0090(8) 0.0000(6) 0.0008(7) 0.0002(7)
P1 0.0087(3) 0.0086(3) 0.0097(3) -0.00001(18) -0.00007(19) 0.00027(18)
P2 0.0092(3) 0.0085(3) 0.0085(3) 0.00043(18) -0.00019(19) -0.00025(19)
O1 0.0116(7) 0.0127(7) 0.0125(7) 0.0010(6) -0.0025(6) 0.0002(6)
O1W 0.0225(9) 0.0221(9) 0.0222(8) 0.0005(7) 0.0003(7) 0.0001(8)
O2 0.0106(7) 0.0118(7) 0.0137(7) 0.0017(6) -0.0018(6) -0.0023(6)
O3 0.0109(7) 0.0094(7) 0.0155(7) -0.0003(6) -0.0010(6) 0.0016(6)
O4 0.0139(8) 0.0117(7) 0.0121(7) 0.0018(6) 0.0032(6) 0.0029(6)
O5 0.0122(7) 0.0181(8) 0.0090(7) 0.0022(6) -0.0012(6) -0.0016(6)
O6 0.0129(7) 0.0081(7) 0.0148(7) 0.0003(5) -0.0004(6) -0.0005(5)
C1 0.0121(10) 0.0099(9) 0.0127(10) 0.0001(8) 0.0028(8) 0.0015(8)
C2 0.0122(10) 0.0108(9) 0.0102(9) -0.0025(7) 0.0012(8) -0.0016(7)

loop_
_atom_type_symbol
_atom_type_description
_atom_type_scat_dispersion_real
_atom_type_scat_dispersion_imag
_atom_type_scat_source
C C 0.0033 0.0016 'International Tables Vol C Tables 4.2.6.8 and 6.1.1.4'
H H 0.0000 0.0000 'International Tables Vol C Tables 4.2.6.8 and 6.1.1.4'
N N 0.0061 0.0033 'International Tables Vol C Tables 4.2.6.8 and 6.1.1.4'
O O 0.0106 0.0060 'International Tables Vol C Tables 4.2.6.8 and 6.1.1.4'
P P 0.1023 0.0942 'International Tables Vol C Tables 4.2.6.8 and 6.1.1.4'

loop_
_geom_angle_atom_site_label_1
_geom_angle_atom_site_label_2
_geom_angle_atom_site_label_3
_geom_angle
C2 N1 C1 113.67(16)
C2 N1 H1F 106(2)
C1 N1 H1F 116(2)
C2 N1 H1E 108.9(18)
C1 N1 H1E 107.6(17)
H1F N1 H1E 105(3)
O1 P1 O3 116.24(9)
O1 P1 O2 107.84(9)
O3 P1 O2 112.05(9)
O1 P1 C1 110.54(10)
O3 P1 C1 104.93(9)
O2 P1 C1 104.63(9)
O6 P2 O5 116.73(9)
O6 P2 O4 108.21(9)
O5 P2 O4 110.76(9)
O6 P2 C2 110.04(10)
O5 P2 C2 105.92(10)
O4 P2 C2 104.49(9)
H1WA O1W H1WC 102(2)
H1WA O1W H1WB 108(3)
H1WC O1W H1WB 111(3)
P1 O2 H2A 109.4
P2 O4 H4A 108.9
N1 C1 P1 113.23(14)
N1 C1 H1C 108.9
P1 C1 H1C 108.9
N1 C1 H1D 108.9
P1 C1 H1D 108.9
H1C C1 H1D 107.7
N1 C2 P2 112.78(14)
N1 C2 H2C 105.0
P2 C2 H2C 105.0
N1 C2 H2B 113.8
P2 C2 H2B 114.0
H2C C2 H2B 105.2

loop_
_geom_bond_atom_site_label_1
_geom_bond_atom_site_label_2
_geom_bond_distance
N1 C2 1.500(3)
N1 C1 1.501(3)
N1 H1F 0.87(3)
N1 H1E 0.99(3)
P1 O1 1.4954(16)
P1 O3 1.5125(15)
P1 O2 1.5705(16)
P1 C1 1.824(2)
P2 O6 1.4907(16)
P2 O5 1.5127(16)
P2 O4 1.5783(16)
P2 C2 1.827(2)
O1W H1WA 1.01(3)
O1W H1WC 1.04(3)
O1W H1WB 1.06(5)
O2 H2A 0.8498
O4 H4A 0.8501
C1 H1C 0.9700
C1 H1D 0.9700
C2 H2C 0.9600
C2 H2B 0.9599

loop_
_geom_hbond_atom_site_label_D
_geom_hbond_atom_site_label_H
_geom_hbond_atom_site_label_A
_geom_hbond_distance_DH
_geom_hbond_distance_HA
_geom_hbond_distance_DA
_geom_hbond_angle_DHA
_geom_hbond_site_symmetry_A
O2 H2A O5 0.85 1.68 2.514(2) 167.0 1_655
O1W H1WA O1 1.01(3) 1.92(3) 2.923(2) 170(3) 1_556
O1W H1WA O2 1.01(3) 2.40(3) 3.025(2) 119(2) 1_556
O1W H1WC O4 1.04(3) 1.92(3) 2.937(3) 164(2) 3_656
O1W H1WC O6 1.04(3) 2.61(3) 3.349(2) 128(2) 3_656
O1W H1WB O1 1.06(5) 1.82(5) 2.804(3) 153(4) 4_556
N1 H1E O3 0.99(3) 1.83(3) 2.802(3) 167(3) 3_755
O4 H4A O3 0.85 1.72 2.559(2) 166.7 3_655

loop_
_geom_torsion_atom_site_label_1
_geom_torsion_atom_site_label_2
_geom_torsion_atom_site_label_3
_geom_torsion_atom_site_label_4
_geom_torsion
C2 N1 C1 P1 162.97(15)
O1 P1 C1 N1 -62.36(17)
O3 P1 C1 N1 171.59(14)
O2 P1 C1 N1 53.48(17)
C1 N1 C2 P2 -62.4(2)
O6 P2 C2 N1 82.84(16)
O5 P2 C2 N1 -44.16(17)
O4 P2 C2 N1 -161.19(14)
